data_1001544
loop_
_publ_author_name
'Guesdon, A'
'Borel, M - M'
'Grandin, A'
'Leclaire, A'
'Raveau, B'

_publ_section_title
;
Structure du monophosphate de molybdene a valence mixte
AgMo^V^~2~Mo^VI^P~3~O~16~
;
_journal_coden_ASTM CRAMED
_journal_name_full
;
Comptes Rendus Hebdomadaires des Seances de l'Academie des Sciences,
Serie 2 (1984-1993)
;
_journal_page_first 477
_journal_page_last 482
_journal_volume 316
_journal_year 1993
_chemical_formula_structural 'Ag (Mo2 Mo P3 O16)'
_chemical_formula_sum 'Ag Mo3 O16 P3'
_chemical_name_systematic 'Silver dimolybdo(V)molybdotriphosphate'
_space_group_IT_number 2
_symmetry_cell_setting triclinic
_symmetry_Int_Tables_number 2
_symmetry_space_group_name_Hall '-P 1'
_symmetry_space_group_name_H-M 'P -1'
_cell_angle_alpha 80.11(1)
_cell_angle_beta 79.59(1)
_cell_angle_gamma 83.82(1)
_cell_formula_units_Z 2
_cell_length_a 6.403(2)
_cell_length_b 7.600(2)
_cell_length_c 12.769(2)
_cell_volume 600.2
_refine_ls_R_factor_all 0.03
_cod_database_code 1001544

loop_
_symmetry_equiv_pos_as_xyz
x,y,z
-x,-y,-z

loop_
_atom_site_label
_atom_site_type_symbol
_atom_site_symmetry_multiplicity
_atom_site_Wyckoff_symbol
_atom_site_fract_x
_atom_site_fract_y
_atom_site_fract_z
_atom_site_occupancy
_atom_site_attached_hydrogens
_atom_site_calc_flag
Mo1 Mo5+ 2 i 0.20270(6) 0.21603(6) 0.54602(3) 1. 0 d
Mo2 Mo5+ 2 i 0.40997(7) 0.75723(6) 0.16430(3) 1. 0 d
Mo3 Mo6+ 2 i 0.06350(7) 0.21074(6) 0.13882(3) 1. 0 d
Ag1 Ag1+ 2 i 0.59455(8) 0.3295(1) 0.33336(4) 1. 0 d
P1 P5+ 2 i 0.5751(2) 0.1706(2) 0.0994(1) 1. 0 d
P2 P5+ 2 i 0.3062(2) 0.8576(2) 0.4200(1) 1. 0 d
P3 P5+ 2 i 0.0680(2) 0.4806(2) 0.3171(1) 1. 0 d
O1 O2- 2 i 0.1887(8) 0.0540(7) 0.6519(4) 1. 0 d
O2 O2- 2 i 0.8999(6) 0.2226(7) 0.5243(4) 1. 0 d
O3 O2- 2 i 0.5148(6) 0.2605(6) 0.5301(3) 1. 0 d
O4 O2- 2 i 0.3045(7) 0.0520(6) 0.4349(3) 1. 0 d
O5 O2- 2 i 0.1346(6) 0.4276(6) 0.6242(3) 1. 0 d
O6 O2- 2 i 0.2245(6) 0.4079(6) 0.3935(3) 1. 0 d
O7 O2- 2 i 0.0884(8) 0.3181(8) 0.0125(4) 1. 0 d
O8 O2- 2 i -0.0106(6) 0.3270(6) 0.2715(3) 1. 0 d
O9 O2- 2 i 0.7453(6) 0.2104(6) 0.1617(3) 1. 0 d
O10 O2- 2 i 0.1276(7) -0.0109(6) 0.1301(4) 1. 0 d
O11 O2- 2 i 0.3608(6) 0.2450(6) 0.1585(3) 1. 0 d
O12 O2- 2 i 0.6086(7) 0.6056(7) 0.1869(4) 1. 0 d
O13 O2- 2 i 0.3773(7) 0.7299(6) 0.0155(3) 1. 0 d
O14 O2- 2 i 0.1678(7) 0.6075(6) 0.2189(3) 1. 0 d
O15 O2- 2 i 0.3455(8) 0.8557(7) 0.2993(3) 1. 0 d
O16 O2- 2 i 0.5768(6) 0.9700(6) 0.1005(3) 1. 0 d

loop_
_atom_type_symbol
_atom_type_oxidation_number
Mo5+ 5.000
Mo6+ 6.000
Ag1+ 1.000
P5+ 5.000
O2- -2.000
